data_9017424
loop_
_publ_author_name
'Yamnova, N. A.'
'Zubkova, N. V.'
'Eremin, N. N.'
'Zadov, A. E.'
'Gazeev, V. M.'

_publ_section_title
;
 Crystal structure of larnite beta-Ca2SiO4 and specific features
 of polymorphic transitions in dicalcium orthosilicate
;
_journal_name_full 'Crystallography Reports'
_journal_page_first 210
_journal_page_last 220
_journal_volume 56
_journal_year 2011
_chemical_compound_source Synthetic
_chemical_formula_sum 'Ca2 O4 Si'
_chemical_name_mineral Larnite
_space_group_IT_number 14
_space_group_name_Hall '-P 2yn'
_space_group_name_H-M_alt 'P 1 21/n 1'
_symmetry_space_group_name_H-M 'P 1 21/n 1'
_cell_angle_alpha 90
_cell_angle_beta 94.513
_cell_angle_gamma 90
_cell_length_a 5.5051
_cell_length_b 6.7551
_cell_length_c 9.3108
_cell_formula_units_Z 4
_cell_volume 345.172
_database_code_amcsd 0020214
_exptl_crystal_density_diffrn 3.314
_cod_data_source_file inputs/fixed/downloads/14/14893.cif
_cod_data_source_block 14893
_cod_original_formula_sum 'Ca2 Si O4'
_cod_database_code 9017424

loop_
_space_group_symop_operation_xyz
x,y,z
1/2+x,1/2-y,1/2+z
1/2-x,1/2+y,1/2-z
-x,-y,-z

loop_
_atom_site_label
_atom_site_fract_x
_atom_site_fract_y
_atom_site_fract_z
_atom_site_U_iso_or_equiv
Ca1 0.22070 -0.00240 0.70200 0.00900
Ca2 0.22730 0.34260 0.43030 0.01080
Si 0.23280 0.28130 0.08160 0.00700
O1 0.28280 0.51210 0.06000 0.01060
O2 0.02120 0.24810 0.19190 0.01140
O3 0.48670 0.16830 0.13810 0.01100
O4 0.15610 0.17120 -0.07250 0.01120

loop_
_cod_related_entry_id
_cod_related_entry_database
_cod_related_entry_code
1 AMCSD 0020214
